data_7113401
loop_
_publ_author_name
'Wu, Chuan-De'
'Ngo, Helen L.'
'Lin, Wenbin'

_publ_section_title
;
 Luminescent homochiral silver(I) lamellar coordination networks built
 from helical chains.
;
_journal_issue 14
_journal_name_full 'Chemical communications (Cambridge, England)'
_journal_page_first 1588
_journal_page_last 1589
_journal_paper_doi 10.1039/b403609c
_journal_year 2004
_chemical_formula_sum 'C72 H56 Ag N5 O7'
_chemical_formula_weight 1211.09
_chemical_name_systematic
;
?
;
_space_group_IT_number 5
_symmetry_cell_setting monoclinic
_symmetry_space_group_name_Hall 'C 2y'
_symmetry_space_group_name_H-M 'C 1 2 1'
_atom_sites_solution_hydrogens geom
_atom_sites_solution_primary direct
_atom_sites_solution_secondary difmap
_audit_creation_method SHELXL-97
_cell_angle_alpha 90.00
_cell_angle_beta 95.92(4)
_cell_angle_gamma 90.00
_cell_formula_units_Z 2
_cell_length_a 33.739(16)
_cell_length_b 9.704(3)
_cell_length_c 8.672(2)
_cell_measurement_temperature 273(2)
_cell_measurement_theta_max 25.09
_cell_measurement_theta_min 3.52
_cell_volume 2824.1(17)
_computing_cell_refinement 'Siemens SMART & SAINT'
_computing_data_collection 'Siemens SMART'
_computing_data_reduction 'Siemens XPREP'
_computing_structure_refinement 'Siemens SHELXTL'
_computing_structure_solution 'Siemens SHELXTL'
_diffrn_ambient_temperature 173(2)
_diffrn_measured_fraction_theta_full 0.990
_diffrn_measured_fraction_theta_max 0.990
_diffrn_radiation_monochromator graphite
_diffrn_radiation_source 'fine-focus sealed tube'
_diffrn_radiation_type MoK\a
_diffrn_radiation_wavelength 0.71073
_diffrn_reflns_av_R_equivalents 0.0314
_diffrn_reflns_av_sigmaI/netI 0.0393
_diffrn_reflns_limit_h_max 37
_diffrn_reflns_limit_h_min -40
_diffrn_reflns_limit_k_max 11
_diffrn_reflns_limit_k_min -11
_diffrn_reflns_limit_l_max 10
_diffrn_reflns_limit_l_min -10
_diffrn_reflns_number 11493
_diffrn_reflns_theta_full 25.09
_diffrn_reflns_theta_max 25.09
_diffrn_reflns_theta_min 3.52
_diffrn_standards_decay_% none
_diffrn_standards_interval_count none
_diffrn_standards_interval_time none
_diffrn_standards_number none
_exptl_absorpt_coefficient_mu 0.421
_exptl_absorpt_correction_T_max 1.0000
_exptl_absorpt_correction_T_min 0.8493
_exptl_absorpt_correction_type empirical
_exptl_absorpt_process_details 'SADABS (Sheldrick, 1996)'
_exptl_crystal_colour Colorless
_exptl_crystal_density_diffrn 1.424
_exptl_crystal_density_method 'not measured'
_exptl_crystal_description Bloc
_exptl_crystal_F_000 1252
_exptl_crystal_size_max 0.80
_exptl_crystal_size_mid 0.60
_exptl_crystal_size_min 0.20
_refine_diff_density_max 0.310
_refine_diff_density_min -0.334
_refine_diff_density_rms 0.040
_refine_ls_abs_structure_details 'Flack H D (1983), Acta Cryst. A39, 876-881'
_refine_ls_abs_structure_Flack -0.019(14)
_refine_ls_extinction_method none
_refine_ls_goodness_of_fit_ref 1.043
_refine_ls_hydrogen_treatment mixed
_refine_ls_matrix_type full
_refine_ls_number_parameters 385
_refine_ls_number_reflns 4853
_refine_ls_number_restraints 1
_refine_ls_restrained_S_all 1.043
_refine_ls_R_factor_gt 0.0262
_refine_ls_shift/su_max 0.001
_refine_ls_shift/su_mean 0.000
_refine_ls_structure_factor_coef Fsqd
_refine_ls_weighting_details 'calc w=1/[\s^2^(Fo^2^)+(0.0315P)^2^+0.4619P] where P=(Fo^2^+2Fc^2^)/3'
_refine_ls_weighting_scheme calc
_refine_ls_wR_factor_gt 0.0596
_refine_ls_wR_factor_ref 0.0608
_reflns_number_gt 4670
_reflns_number_total 4853
_reflns_threshold_expression >2sigma(I)
_cod_data_source_file b403609c.txt
_cod_data_source_block data1
_cod_depositor_comments
;
The following automatic conversions were performed:

'_symmetry_cell_setting' value 'Monoclinic' changed to 'monoclinic'
according to
/usr/data/users/saulius/automatic-downloads/retrospective/RSC/lib/dictionaries/cif_core.dic
dictionary named 'cif_core.dic' version 2.4.2 from 2011-04-26.

Automatic conversion script
Id: cif_fix_values 2281 2013-09-26 08:29:07Z andrius 
;
_cod_original_sg_symbol_H-M C2
_cod_database_code 7113401
_refine_ls_r_factor_ref 0.0287

loop_
_symmetry_equiv_pos_as_xyz
'x, y, z'
'-x, y, -z'
'x+1/2, y+1/2, z'
'-x+1/2, y+1/2, -z'

loop_
_atom_site_label
_atom_site_type_symbol
_atom_site_fract_x
_atom_site_fract_y
_atom_site_fract_z
_atom_site_U_iso_or_equiv
_atom_site_adp_type
_atom_site_occupancy
_atom_site_symmetry_multiplicity
_atom_site_calc_flag
_atom_site_refinement_flags
Ag1 Ag 0.5000 0.89042(2) 0.5000 0.02792(8) Uani 1 2 d S
O1 O 0.84474(5) 0.54053(17) 0.59605(17) 0.0272(4) Uani 1 1 d .
O2 O 0.77231(5) 0.76889(19) 0.42707(18) 0.0315(4) Uani 1 1 d .
O3 O 0.98610(5) 0.8980(3) 0.88127(18) 0.0413(4) Uani 1 1 d .
O4 O 1.0000 1.0888(3) 1.0000 0.0520(8) Uani 1 2 d S
N1 N 0.97605(6) 0.4525(2) 1.2599(2) 0.0246(4) Uani 1 1 d .
N2 N 0.55597(6) 0.7450(2) 0.4605(2) 0.0279(5) Uani 1 1 d .
N3 N 1.0000 0.9616(3) 1.0000 0.0268(6) Uani 1 2 d S
C1 C 0.96486(7) 0.3518(2) 1.1590(3) 0.0270(6) Uani 1 1 d .
H1A H 0.9695 0.2610 1.1903 0.032 Uiso 1 1 calc R
C2 C 0.94683(7) 0.3754(3) 1.0113(2) 0.0257(5) Uani 1 1 d .
H2A H 0.9394 0.3017 0.9462 0.031 Uiso 1 1 calc R
C3 C 0.93984(7) 0.5103(3) 0.9601(3) 0.0235(5) Uani 1 1 d .
C4 C 0.95255(8) 0.6145(3) 1.0634(3) 0.0281(6) Uani 1 1 d .
H4A H 0.9491 0.7064 1.0344 0.034 Uiso 1 1 calc R
C5 C 0.97030(7) 0.5815(3) 1.2091(3) 0.0260(5) Uani 1 1 d .
H5A H 0.9787 0.6532 1.2758 0.031 Uiso 1 1 calc R
C6 C 0.91918(7) 0.5367(3) 0.8053(3) 0.0260(5) Uani 1 1 d .
H6A H 0.9038 0.4663 0.7571 0.031 Uiso 1 1 calc R
C7 C 0.92119(8) 0.6556(3) 0.7303(3) 0.0261(6) Uani 1 1 d .
H7A H 0.9370 0.7235 0.7811 0.031 Uiso 1 1 calc R
C8 C 0.90142(7) 0.6928(3) 0.5765(3) 0.0239(5) Uani 1 1 d .
C9 C 0.91908(7) 0.7896(3) 0.4911(3) 0.0267(5) Uani 1 1 d .
H9A H 0.9425 0.8310 0.5341 0.032 Uiso 1 1 calc R
C10 C 0.90321(7) 0.8294(3) 0.3400(3) 0.0255(5) Uani 1 1 d .
C11 C 0.92183(8) 0.9297(2) 0.2543(3) 0.0299(6) Uani 1 1 d .
H11A H 0.9449 0.9727 0.2982 0.036 Uiso 1 1 calc R
C12 C 0.90639(9) 0.9643(3) 0.1076(3) 0.0357(6) Uani 1 1 d .
H12A H 0.9188 1.0310 0.0523 0.043 Uiso 1 1 calc R
C13 C 0.87191(7) 0.8991(5) 0.0412(2) 0.0387(6) Uani 1 1 d .
H13A H 0.8617 0.9220 -0.0592 0.046 Uiso 1 1 calc R
C14 C 0.85285(8) 0.8019(3) 0.1209(3) 0.0314(6) Uani 1 1 d .
H14A H 0.8300 0.7596 0.0740 0.038 Uiso 1 1 calc R
C15 C 0.86761(7) 0.7652(3) 0.2742(3) 0.0252(5) Uani 1 1 d .
C16 C 0.84791(7) 0.6681(2) 0.3642(2) 0.0217(5) Uani 1 1 d .
C17 C 0.86446(7) 0.6358(2) 0.5123(3) 0.0223(5) Uani 1 1 d .
C18 C 0.82500(9) 0.6001(3) 0.7187(3) 0.0370(6) Uani 1 1 d .
H18A H 0.8123 0.5288 0.7723 0.056 Uiso 1 1 calc R
H18B H 0.8053 0.6649 0.6760 0.056 Uiso 1 1 calc R
H18C H 0.8442 0.6466 0.7900 0.056 Uiso 1 1 calc R
C19 C 0.76890(8) 0.8909(5) 0.3343(3) 0.0435(6) Uani 1 1 d .
H19A H 0.7679 0.9700 0.4002 0.065 Uiso 1 1 calc R
H19B H 0.7450 0.8866 0.2643 0.065 Uiso 1 1 calc R
H19C H 0.7915 0.8980 0.2761 0.065 Uiso 1 1 calc R
C20 C 0.80959(7) 0.6003(2) 0.3029(2) 0.0226(5) Uani 1 1 d .
C21 C 0.81046(7) 0.4756(3) 0.2136(2) 0.0229(5) Uani 1 1 d .
C22 C 0.84580(7) 0.4242(3) 0.1599(3) 0.0281(6) Uani 1 1 d .
H22A H 0.8694 0.4737 0.1791 0.034 Uiso 1 1 calc R
C23 C 0.84563(8) 0.3028(3) 0.0802(3) 0.0352(6) Uani 1 1 d .
H23A H 0.8691 0.2704 0.0457 0.042 Uiso 1 1 calc R
C24 C 0.81029(9) 0.2262(3) 0.0498(3) 0.0376(7) Uani 1 1 d .
H24A H 0.8107 0.1422 -0.0016 0.045 Uiso 1 1 calc R
C25 C 0.77536(8) 0.2748(3) 0.0955(3) 0.0336(6) Uani 1 1 d .
H25A H 0.7520 0.2247 0.0728 0.040 Uiso 1 1 calc R
C26 C 0.77440(6) 0.4015(4) 0.1775(2) 0.0271(5) Uani 1 1 d .
C27 C 0.73864(8) 0.4539(3) 0.2247(3) 0.0286(5) Uani 1 1 d .
H27A H 0.7152 0.4044 0.2012 0.034 Uiso 1 1 calc R
C28 C 0.73726(7) 0.5757(3) 0.3043(3) 0.0265(5) Uani 1 1 d .
C29 C 0.77365(7) 0.6482(2) 0.3415(2) 0.0242(5) Uani 1 1 d .
C30 C 0.70004(7) 0.6321(3) 0.3523(3) 0.0280(5) Uani 1 1 d .
H30A H 0.7007 0.7227 0.3875 0.034 Uiso 1 1 calc R
C31 C 0.66542(8) 0.5658(3) 0.3501(3) 0.0311(6) Uani 1 1 d .
H31A H 0.6649 0.4736 0.3207 0.037 Uiso 1 1 calc R
C32 C 0.59156(8) 0.7891(3) 0.5272(3) 0.0306(6) Uani 1 1 d .
H32A H 0.5919 0.8608 0.5985 0.037 Uiso 1 1 calc R
C33 C 0.62727(8) 0.7347(3) 0.4960(3) 0.0307(6) Uani 1 1 d .
H33A H 0.6510 0.7696 0.5452 0.037 Uiso 1 1 calc R
C34 C 0.62803(8) 0.6267(3) 0.3905(3) 0.0266(5) Uani 1 1 d .
C35 C 0.59155(8) 0.5810(3) 0.3234(3) 0.0274(6) Uani 1 1 d .
H35A H 0.5904 0.5085 0.2530 0.033 Uiso 1 1 calc R
C36 C 0.55666(8) 0.6415(3) 0.3595(3) 0.0275(5) Uani 1 1 d .
H36A H 0.5326 0.6087 0.3114 0.033 Uiso 1 1 calc R

loop_
_atom_site_aniso_label
_atom_site_aniso_U_11
_atom_site_aniso_U_22
_atom_site_aniso_U_33
_atom_site_aniso_U_23
_atom_site_aniso_U_13
_atom_site_aniso_U_12
Ag1 0.02195(13) 0.04206(16) 0.01871(11) 0.000 -0.00290(8) 0.000
O1 0.0303(10) 0.0270(9) 0.0230(8) 0.0023(7) -0.0029(7) -0.0054(8)
O2 0.0313(10) 0.0348(10) 0.0279(9) -0.0096(8) 0.0000(7) 0.0054(8)
O3 0.0490(10) 0.0338(9) 0.0384(8) -0.0055(12) -0.0089(7) -0.0050(14)
O4 0.075(2) 0.0180(14) 0.0599(19) 0.000 -0.0080(16) 0.000
N1 0.0236(11) 0.0305(10) 0.0197(10) 0.0019(9) 0.0021(8) 0.0057(9)
N2 0.0224(11) 0.0318(11) 0.0293(10) -0.0008(9) 0.0016(8) 0.0014(10)
N3 0.0215(16) 0.0217(15) 0.0367(16) 0.000 0.0001(12) 0.000
C1 0.0325(13) 0.0235(14) 0.0243(11) 0.0008(9) 0.0000(10) 0.0034(10)
C2 0.0298(11) 0.0242(14) 0.0227(9) -0.0024(12) 0.0013(8) 0.0006(14)
C3 0.0185(12) 0.0311(14) 0.0206(11) -0.0002(10) 0.0002(9) 0.0015(11)
C4 0.0333(15) 0.0236(12) 0.0263(12) 0.0030(10) -0.0026(10) 0.0018(11)
C5 0.0274(13) 0.0276(13) 0.0220(11) -0.0037(10) -0.0016(10) 0.0004(11)
C6 0.0239(13) 0.0285(13) 0.0241(11) -0.0038(10) -0.0045(10) 0.0000(11)
C7 0.0240(14) 0.0310(15) 0.0216(12) -0.0020(10) -0.0059(10) -0.0029(11)
C8 0.0253(14) 0.0241(12) 0.0214(12) -0.0016(10) -0.0028(10) 0.0014(11)
C9 0.0244(13) 0.0282(13) 0.0262(12) -0.0040(10) -0.0044(10) -0.0022(11)
C10 0.0226(13) 0.0275(12) 0.0266(12) -0.0014(10) 0.0027(10) 0.0035(10)
C11 0.0277(13) 0.0289(15) 0.0326(12) 0.0010(10) 0.0009(10) -0.0013(10)
C12 0.0382(17) 0.0342(15) 0.0358(14) 0.0107(12) 0.0089(12) 0.0011(13)
C13 0.0381(13) 0.0518(16) 0.0257(10) 0.0148(18) 0.0000(9) 0.010(2)
C14 0.0253(14) 0.0455(16) 0.0226(11) 0.0026(11) -0.0018(10) 0.0033(12)
C15 0.0230(13) 0.0283(13) 0.0242(11) -0.0011(10) 0.0027(10) 0.0069(11)
C16 0.0181(12) 0.0255(12) 0.0210(10) -0.0036(9) -0.0010(9) 0.0037(10)
C17 0.0248(13) 0.0193(12) 0.0226(12) -0.0009(10) 0.0011(10) 0.0022(10)
C18 0.0293(15) 0.0510(17) 0.0310(13) 0.0025(12) 0.0040(11) -0.0042(13)
C19 0.0515(15) 0.0336(12) 0.0445(12) -0.0086(19) 0.0009(11) 0.012(2)
C20 0.0216(13) 0.0289(13) 0.0169(10) 0.0002(9) -0.0011(9) 0.0025(10)
C21 0.0219(13) 0.0288(13) 0.0175(10) 0.0017(9) -0.0011(9) 0.0043(10)
C22 0.0216(12) 0.0380(19) 0.0238(11) -0.0005(10) -0.0015(9) 0.0033(11)
C23 0.0261(15) 0.0450(16) 0.0343(14) -0.0089(13) 0.0031(11) 0.0076(13)
C24 0.0377(16) 0.0380(15) 0.0363(14) -0.0149(12) -0.0007(12) 0.0076(13)
C25 0.0274(14) 0.0358(15) 0.0366(13) -0.0106(12) -0.0018(11) -0.0011(12)
C26 0.0261(11) 0.0315(14) 0.0231(9) -0.0008(14) -0.0011(8) 0.0005(16)
C27 0.0204(13) 0.0333(13) 0.0313(12) -0.0017(10) -0.0013(10) -0.0006(10)
C28 0.0247(13) 0.0324(13) 0.0222(11) 0.0018(10) 0.0018(10) 0.0054(11)
C29 0.0258(13) 0.0262(13) 0.0199(11) -0.0036(9) -0.0016(9) 0.0036(11)
C30 0.0213(13) 0.0325(14) 0.0303(12) -0.0031(11) 0.0029(10) 0.0038(11)
C31 0.0289(15) 0.0355(15) 0.0283(12) -0.0075(11) 0.0001(10) 0.0040(12)
C32 0.0256(14) 0.0340(14) 0.0322(13) -0.0079(11) 0.0023(10) -0.0016(12)
C33 0.0201(13) 0.0406(16) 0.0310(13) -0.0051(12) 0.0005(10) -0.0033(12)
C34 0.0253(14) 0.0346(14) 0.0202(11) -0.0014(10) 0.0033(10) -0.0005(11)
C35 0.0274(15) 0.0313(15) 0.0236(13) -0.0042(11) 0.0030(11) -0.0025(12)
C36 0.0231(13) 0.0323(14) 0.0263(12) -0.0026(10) -0.0014(10) -0.0040(11)

loop_
_atom_type_symbol
_atom_type_description
_atom_type_scat_dispersion_real
_atom_type_scat_dispersion_imag
_atom_type_scat_source
C C 0.0033 0.0016 'International Tables Vol C Tables 4.2.6.8 and 6.1.1.4'
H H 0.0000 0.0000 'International Tables Vol C Tables 4.2.6.8 and 6.1.1.4'
N N 0.0061 0.0033 'International Tables Vol C Tables 4.2.6.8 and 6.1.1.4'
O O 0.0106 0.0060 'International Tables Vol C Tables 4.2.6.8 and 6.1.1.4'
Ag Ag -0.8971 1.1015 'International Tables Vol C Tables 4.2.6.8 and 6.1.1.4'

loop_
_geom_angle_atom_site_label_1
_geom_angle_atom_site_label_2
_geom_angle_atom_site_label_3
_geom_angle
_geom_angle_site_symmetry_1
_geom_angle_site_symmetry_3
N1 Ag1 N1 148.77(11) 4_657 3_454
N1 Ag1 N2 103.79(7) 4_657 2_656
N1 Ag1 N2 94.40(8) 3_454 2_656
N1 Ag1 N2 94.40(8) 4_657 .
N1 Ag1 N2 103.79(7) 3_454 .
N2 Ag1 N2 108.32(10) 2_656 .
C17 O1 C18 113.8(2) . .
C29 O2 C19 113.75(18) . .
C5 N1 C1 116.58(19) . .
C5 N1 Ag1 125.86(16) . 3_546
C1 N1 Ag1 117.50(15) . 3_546
C36 N2 C32 116.5(2) . .
C36 N2 Ag1 126.93(16) . .
C32 N2 Ag1 115.42(17) . .
O4 N3 O3 119.61(16) . .
O4 N3 O3 119.61(16) . 2_757
O3 N3 O3 120.8(3) . 2_757
N1 C1 C2 123.5(2) . .
C1 C2 C3 119.7(2) . .
C4 C3 C2 116.5(2) . .
C4 C3 C6 123.2(2) . .
C2 C3 C6 120.2(2) . .
C5 C4 C3 119.8(2) . .
N1 C5 C4 123.7(2) . .
C7 C6 C3 123.7(2) . .
C6 C7 C8 127.9(2) . .
C9 C8 C17 117.8(2) . .
C9 C8 C7 118.4(2) . .
C17 C8 C7 123.7(2) . .
C8 C9 C10 122.9(2) . .
C11 C10 C9 121.9(2) . .
C11 C10 C15 119.7(2) . .
C9 C10 C15 118.4(2) . .
C12 C11 C10 120.9(2) . .
C11 C12 C13 119.6(3) . .
C14 C13 C12 121.3(2) . .
C13 C14 C15 120.7(2) . .
C14 C15 C10 117.9(2) . .
C14 C15 C16 122.7(2) . .
C10 C15 C16 119.4(2) . .
C17 C16 C15 119.4(2) . .
C17 C16 C20 118.8(2) . .
C15 C16 C20 121.88(19) . .
C16 C17 O1 117.9(2) . .
C16 C17 C8 121.9(2) . .
O1 C17 C8 120.1(2) . .
C29 C20 C21 119.0(2) . .
C29 C20 C16 121.1(2) . .
C21 C20 C16 119.7(2) . .
C22 C21 C26 118.7(2) . .
C22 C21 C20 122.6(2) . .
C26 C21 C20 118.7(2) . .
C23 C22 C21 120.7(2) . .
C22 C23 C24 120.6(2) . .
C25 C24 C23 120.2(2) . .
C24 C25 C26 120.6(2) . .
C27 C26 C21 119.5(3) . .
C27 C26 C25 121.5(2) . .
C21 C26 C25 119.0(2) . .
C28 C27 C26 122.2(3) . .
C27 C28 C29 117.8(2) . .
C27 C28 C30 122.5(2) . .
C29 C28 C30 119.6(2) . .
C20 C29 O2 119.6(2) . .
C20 C29 C28 122.7(2) . .
O2 C29 C28 117.6(2) . .
C31 C30 C28 126.2(2) . .
C30 C31 C34 125.2(2) . .
N2 C32 C33 123.8(2) . .
C32 C33 C34 119.8(2) . .
C35 C34 C33 116.3(2) . .
C35 C34 C31 121.4(2) . .
C33 C34 C31 122.3(2) . .
C34 C35 C36 120.9(2) . .
N2 C36 C35 122.8(2) . .

loop_
_geom_bond_atom_site_label_1
_geom_bond_atom_site_label_2
_geom_bond_distance
_geom_bond_site_symmetry_2
Ag1 N1 2.237(2) 4_657
Ag1 N1 2.237(2) 3_454
Ag1 N2 2.410(2) 2_656
Ag1 N2 2.410(2) .
O1 C17 1.387(3) .
O1 C18 1.434(3) .
O2 C29 1.389(3) .
O2 C19 1.429(4) .
O3 N3 1.250(2) .
O4 N3 1.235(4) .
N1 C5 1.334(3) .
N1 C1 1.339(3) .
N1 Ag1 2.237(2) 3_546
N2 C36 1.334(3) .
N2 C32 1.348(3) .
N3 O3 1.250(2) 2_757
C1 C2 1.379(3) .
C2 C3 1.395(4) .
C3 C4 1.389(3) .
C3 C6 1.470(3) .
C4 C5 1.379(3) .
C6 C7 1.329(4) .
C7 C8 1.473(3) .
C8 C9 1.370(4) .
C8 C17 1.424(3) .
C9 C10 1.417(3) .
C10 C11 1.411(3) .
C10 C15 1.420(4) .
C11 C12 1.366(4) .
C12 C13 1.396(4) .
C13 C14 1.368(4) .
C14 C15 1.416(3) .
C15 C16 1.431(3) .
C16 C17 1.383(3) .
C16 C20 1.498(3) .
C20 C29 1.372(3) .
C20 C21 1.438(3) .
C21 C22 1.415(3) .
C21 C26 1.420(4) .
C22 C23 1.366(4) .
C23 C24 1.406(4) .
C24 C25 1.366(4) .
C25 C26 1.421(4) .
C26 C27 1.409(4) .
C27 C28 1.372(4) .
C28 C29 1.423(4) .
C28 C30 1.469(3) .
C30 C31 1.332(4) .
C31 C34 1.468(4) .
C32 C33 1.368(4) .
C33 C34 1.393(4) .
C34 C35 1.379(4) .
C35 C36 1.380(4) .
